data_2312390
loop_
_publ_author_name
'Bosch, Eric'
'Reinheimer, Eric W.'
'Unruh, Daniel K.'
'Groeneman, Ryan H.'

_publ_section_title
;
 Co-crystal sustained by &#x3c0;-type halogen-bonding inter-actions
 between 1,4-di-iodo-perchloro-benzene and naphthalene.
;
_journal_coeditor_code JY2037
_journal_issue 'Pt 10'
_journal_name_full 'Acta crystallographica. Section E, Crystallographic communications'
_journal_page_first 958
_journal_page_last 961
_journal_paper_doi 10.1107/S2056989023008356
_journal_volume 79
_journal_year 2023
_chemical_formula_iupac 'C6 Cl4 I2, C10 H8'
_chemical_formula_moiety 'C6 Cl4 I2, C10 H8'
_chemical_formula_sum 'C16 H8 Cl4 I2'
_chemical_formula_weight 595.82
_chemical_name_common
;
1,4-Diiodoperchlorobenzene--naphthalene (1/1)
;
_chemical_name_systematic
;
1,2,4,5-Tetrachloro-3,6-diiodobenzene--naphthalene (1/1)
;
_space_group_crystal_system triclinic
_space_group_IT_number 2
_space_group_name_Hall '-P 1'
_space_group_name_H-M_alt 'P -1'
_atom_sites_solution_hydrogens geom
_atom_sites_solution_primary dual
_audit_creation_method
;
Olex2 1.5
(compiled 2022.04.07 svn.rca3783a0 for OlexSys, GUI svn.r6498)
;
_cell_angle_alpha 87.274(5)
_cell_angle_beta 85.912(5)
_cell_angle_gamma 82.629(9)
_cell_formula_units_Z 1
_cell_length_a 5.4830(7)
_cell_length_b 6.4533(11)
_cell_length_c 12.171(2)
_cell_measurement_reflns_used 9944
_cell_measurement_temperature 100.00
_cell_measurement_theta_max 30.644
_cell_measurement_theta_min 3.188
_cell_volume 425.69(11)
_computing_cell_refinement
;
SAINT V8.40B (Bruker, 2016)
;
_computing_data_collection
;
APEX4 (Bruker, 2021)
;
_computing_data_reduction
;
SAINT V8.40B (Bruker, 2016)
;
_computing_molecular_graphics
;
Olex2 1.5 (Dolomanov <i>et al.</i>,  2009)
;
_computing_publication_material
;
Olex2 1.5 (Dolomanov <i>et al.</i>,  2009)
;
_computing_structure_refinement
;
SHELXL  (Sheldrick, 2015b)
;
_computing_structure_solution
;
<i>SHELXT2018/2</i> (Sheldrick, 2015a)
;
_diffrn_ambient_temperature 100.00
_diffrn_measured_fraction_theta_full 0.931
_diffrn_measured_fraction_theta_max 0.956
_diffrn_measurement_device_type 'Bruker D8 Venture Duo with Photon III'
_diffrn_measurement_method 'phi and omega scans'
_diffrn_radiation_type MoK\a
_diffrn_radiation_wavelength 0.71073
_diffrn_reflns_av_R_equivalents 0.0503
_diffrn_reflns_av_unetI/netI 0.0232
_diffrn_reflns_limit_h_max 7
_diffrn_reflns_limit_h_min -7
_diffrn_reflns_limit_k_max 9
_diffrn_reflns_limit_k_min -9
_diffrn_reflns_limit_l_max 17
_diffrn_reflns_limit_l_min -17
_diffrn_reflns_number 30681
_diffrn_reflns_theta_full 25.242
_diffrn_reflns_theta_max 30.645
_diffrn_reflns_theta_min 3.185
_exptl_absorpt_coefficient_mu 4.313
_exptl_absorpt_correction_T_max 0.7461
_exptl_absorpt_correction_T_min 0.6261
_exptl_absorpt_correction_type multi-scan
_exptl_absorpt_process_details
;
(SADABS; Krause <i>et al.</i>,  2015)
;
_exptl_crystal_colour 'clear colourless'
_exptl_crystal_density_diffrn 2.324
_exptl_crystal_description irregular
_exptl_crystal_F_000 278
_exptl_crystal_size_max 0.135
_exptl_crystal_size_mid 0.121
_exptl_crystal_size_min 0.095
_refine_diff_density_max 0.768
_refine_diff_density_min -0.474
_refine_ls_extinction_method none
_refine_ls_goodness_of_fit_ref 1.090
_refine_ls_hydrogen_treatment constr
_refine_ls_matrix_type full
_refine_ls_number_parameters 100
_refine_ls_number_reflns 2518
_refine_ls_number_restraints 0
_refine_ls_restrained_S_all 1.090
_refine_ls_R_factor_all 0.0172
_refine_ls_R_factor_gt 0.0167
_refine_ls_shift/su_max 0.001
_refine_ls_shift/su_mean 0.000
_refine_ls_structure_factor_coef Fsqd
_refine_ls_weighting_details 'w=1/[\s^2^(Fo^2^)+0.4448P] where P=(Fo^2^+2Fc^2^)/3'
_refine_ls_weighting_scheme calc
_refine_ls_wR_factor_gt 0.0376
_refine_ls_wR_factor_ref 0.0379
_reflns_number_gt 2465
_reflns_number_total 2518
_reflns_threshold_expression 'I > 2\s(I)'
_cod_data_source_file jy2037sup1.cif
_cod_data_source_block I
_cod_original_cell_volume 425.68(12)
_cod_database_code 2312390
_shelx_space_group_comment
;
The symmetry employed for this shelxl refinement is uniquely defined
by the following loop, which should always be used as a source of
symmetry information in preference to the above space-group names.
They are only intended as comments.
;
_shelx_estimated_absorpt_t_min 0.594
_shelx_estimated_absorpt_t_max 0.685

loop_
_space_group_symop_operation_xyz
'x, y, z'
'-x, -y, -z'

loop_
_atom_site_type_symbol
_atom_site_label
_atom_site_fract_x
_atom_site_fract_y
_atom_site_fract_z
_atom_site_U_iso_or_equiv
_atom_site_adp_type
_atom_site_calc_flag
_atom_site_occupancy
_atom_site_disorder_assembly
_atom_site_disorder_group
I I1 0.56547(2) 0.30084(2) 0.68774(2) 0.01552(4) Uani d 1 . .
Cl Cl1 0.87192(8) 0.70258(6) 0.72721(3) 0.01816(8) Uani d 1 . .
Cl Cl2 0.73398(7) 0.12959(6) 0.43367(3) 0.01748(8) Uani d 1 . .
C C1 0.8224(3) 0.4211(2) 0.57480(12) 0.0125(3) Uani d 1 . .
C C2 0.9407(3) 0.5897(2) 0.60178(12) 0.0130(3) Uani d 1 . .
C C3 0.8824(3) 0.3322(2) 0.47217(12) 0.0127(3) Uani d 1 . .
C C4 0.5015(3) 0.0935(3) 1.02907(13) 0.0161(3) Uani d 1 . .
C C5 0.3321(3) 0.2714(3) 1.00359(14) 0.0187(3) Uani d 1 . .
H H5 0.333552 0.396640 1.041387 0.022 Uiso calc 1 . .
C C6 0.1657(3) 0.2649(3) 0.92489(15) 0.0214(3) Uani d 1 . .
H H6 0.053127 0.385222 0.908670 0.026 Uiso calc 1 . .
C C7 0.1621(3) 0.0800(3) 0.86822(14) 0.0209(3) Uani d 1 . .
H H7 0.046094 0.076467 0.814172 0.025 Uiso calc 1 . .
C C8 0.3245(3) -0.0955(3) 0.89020(14) 0.0189(3) Uani d 1 . .
H H8 0.320044 -0.218777 0.851101 0.023 Uiso calc 1 . .

loop_
_atom_site_aniso_label
_atom_site_aniso_U_11
_atom_site_aniso_U_22
_atom_site_aniso_U_33
_atom_site_aniso_U_12
_atom_site_aniso_U_13
_atom_site_aniso_U_23
I1 0.01377(6) 0.01772(6) 0.01506(6) -0.00420(4) 0.00031(3) 0.00367(3)
Cl1 0.02229(18) 0.01951(17) 0.01340(16) -0.00507(14) 0.00101(13) -0.00473(13)
Cl2 0.01990(17) 0.01571(16) 0.01881(17) -0.00845(13) -0.00281(13) -0.00202(13)
C1 0.0122(6) 0.0126(6) 0.0128(6) -0.0027(5) -0.0011(5) 0.0018(5)
C2 0.0143(6) 0.0132(6) 0.0115(6) -0.0013(5) -0.0023(5) -0.0010(5)
C3 0.0129(6) 0.0119(6) 0.0139(6) -0.0032(5) -0.0032(5) 0.0007(5)
C4 0.0150(7) 0.0205(7) 0.0129(6) -0.0037(6) 0.0019(5) -0.0007(6)
C5 0.0200(7) 0.0180(7) 0.0177(7) -0.0022(6) 0.0023(6) -0.0008(6)
C6 0.0191(8) 0.0224(8) 0.0208(8) 0.0013(6) 0.0015(6) 0.0030(6)
C7 0.0171(7) 0.0299(9) 0.0162(7) -0.0048(6) -0.0015(6) -0.0004(6)
C8 0.0177(7) 0.0246(8) 0.0156(7) -0.0066(6) 0.0004(6) -0.0035(6)

loop_
_atom_type_symbol
_atom_type_description
_atom_type_scat_dispersion_real
_atom_type_scat_dispersion_imag
_atom_type_scat_source
C C 0.0033 0.0016 'International Tables Vol C Tables 4.2.6.8 and 6.1.1.4'
H H 0.0000 0.0000 'International Tables Vol C Tables 4.2.6.8 and 6.1.1.4'
Cl Cl 0.1484 0.1585 'International Tables Vol C Tables 4.2.6.8 and 6.1.1.4'
I I -0.4742 1.8119 'International Tables Vol C Tables 4.2.6.8 and 6.1.1.4'

loop_
_geom_angle_atom_site_label_1
_geom_angle_atom_site_label_2
_geom_angle_atom_site_label_3
_geom_angle_site_symmetry_1
_geom_angle_site_symmetry_3
_geom_angle
_geom_angle_publ_flag
C2 C1 I1 . . 120.33(11) ?
C2 C1 C3 . . 118.93(13) ?
C3 C1 I1 . . 120.74(11) ?
C1 C2 Cl1 . . 120.19(12) ?
C1 C2 C3 . 2_766 120.74(14) ?
C3 C2 Cl1 2_766 . 119.07(11) ?
C1 C3 Cl2 . . 120.49(12) ?
C1 C3 C2 . 2_766 120.33(13) ?
C2 C3 Cl2 2_766 . 119.16(11) ?
C5 C4 C4 . 2_657 119.00(19) ?
C5 C4 C8 . 2_657 122.12(15) ?
C8 C4 C4 2_657 2_657 118.88(19) ?
C4 C5 H5 . . 119.6 ?
C6 C5 C4 . . 120.84(16) ?
C6 C5 H5 . . 119.6 ?
C5 C6 H6 . . 120.0 ?
C5 C6 C7 . . 120.05(16) ?
C7 C6 H6 . . 120.0 ?
C6 C7 H7 . . 119.6 ?
C8 C7 C6 . . 120.82(16) ?
C8 C7 H7 . . 119.6 ?
C4 C8 H8 2_657 . 119.8 ?
C7 C8 C4 . 2_657 120.41(16) ?
C7 C8 H8 . . 119.8 ?

loop_
_geom_bond_atom_site_label_1
_geom_bond_atom_site_label_2
_geom_bond_site_symmetry_2
_geom_bond_distance
_geom_bond_publ_flag
I1 C1 . 2.0929(15) ?
Cl1 C2 . 1.7196(16) ?
Cl2 C3 . 1.7252(16) ?
C1 C2 . 1.399(2) ?
C1 C3 . 1.400(2) ?
C2 C3 2_766 1.401(2) ?
C4 C4 2_657 1.430(3) ?
C4 C5 . 1.418(2) ?
C4 C8 2_657 1.419(2) ?
C5 H5 . 0.9500 ?
C5 C6 . 1.374(3) ?
C6 H6 . 0.9500 ?
C6 C7 . 1.410(3) ?
C7 H7 . 0.9500 ?
C7 C8 . 1.376(3) ?
C8 H8 . 0.9500 ?

loop_
_geom_torsion_atom_site_label_1
_geom_torsion_atom_site_label_2
_geom_torsion_atom_site_label_3
_geom_torsion_atom_site_label_4
_geom_torsion_site_symmetry_1
_geom_torsion_site_symmetry_2
_geom_torsion_site_symmetry_3
_geom_torsion_site_symmetry_4
_geom_torsion
_geom_torsion_publ_flag
I1 C1 C2 Cl1 . . . . -1.15(18) ?
I1 C1 C2 C3 . . . 2_766 178.35(11) ?
I1 C1 C3 Cl2 . . . . 3.33(18) ?
I1 C1 C3 C2 . . . 2_766 -178.35(11) ?
C2 C1 C3 Cl2 . . . . -177.92(11) ?
C2 C1 C3 C2 . . . 2_766 0.4(2) ?
C3 C1 C2 Cl1 . . . . -179.91(11) ?
C3 C1 C2 C3 . . . 2_766 -0.4(2) ?
C4 C4 C5 C6 2_657 . . . 0.5(3) ?
C4 C5 C6 C7 . . . . -0.1(3) ?
C5 C6 C7 C8 . . . . -0.3(3) ?
C6 C7 C8 C4 . . . 2_657 0.2(3) ?
C8 C4 C5 C6 2_657 . . . 179.92(16) ?

_cod_database_fobs_code 2312390
